data_7058949
loop_
_publ_author_name
'Stierstorfer, Joerg'
'Wurzenberger, Maximilian Hans Horst'
'Lommel, Marcus'
'Gruhne, Michael S.'
'Szimhardt, Norbert'
'Bissinger, Benjamin'

_publ_section_title
;
 Synthesis and Comparison of Copper(II) Complexes with various
 N-Aminotetrazole Ligands Involving Trinitrophenol Anions
;
_journal_name_full 'New Journal of Chemistry'
_journal_paper_doi 10.1039/C9NJ03937F
_journal_year 2019
_chemical_formula_moiety 'C2 H5 N5'
_chemical_formula_sum 'C2 H5 N5'
_chemical_formula_weight 99.11
_chemical_name_common 1-amino-5-methyltetrazole
_chemical_name_systematic
;
1-amino-5-methyltetrazole
;
_space_group_IT_number 19
_space_group_name_Hall 'P 2ac 2ab'
_space_group_name_H-M_alt 'P 21 21 21'
_symmetry_cell_setting orthorhombic
_symmetry_Int_Tables_number 19
_symmetry_space_group_name_Hall 'P 2ac 2ab'
_symmetry_space_group_name_H-M 'P 21 21 21'
_atom_sites_solution_hydrogens difmap
_atom_sites_solution_primary difmap
_audit_creation_date 2018-05-24
_audit_creation_method SHELXL-2013
_audit_update_record
;
2019-10-24 deposited with the CCDC.    2019-10-28 downloaded from the CCDC.
;
_cell_angle_alpha 90
_cell_angle_beta 90
_cell_angle_gamma 90
_cell_formula_units_Z 4
_cell_length_a 5.7191(4)
_cell_length_b 7.7483(5)
_cell_length_c 10.4586(7)
_cell_measurement_reflns_used 1511
_cell_measurement_temperature 143(2)
_cell_measurement_theta_max 31.3710
_cell_measurement_theta_min 4.6860
_cell_volume 463.46(5)
_computing_cell_refinement 'CrysAlisPro 1.171.38.46 (Rigaku OD, 2015)'
_computing_data_collection 'CrysAlisPro 1.171.38.46 (Rigaku OD, 2015)'
_computing_data_reduction 'CrysAlisPro 1.171.38.46 (Rigaku OD, 2015)'
_computing_molecular_graphics 'Diamond 2.1c, Crystal Impact GbR'
_computing_publication_material 'Encifer 1.5.1, CCDC 2014'
_computing_structure_refinement 'SHELXL-2018/3 (Sheldrick, 2018)'
_computing_structure_solution SIR-92
_diffrn_ambient_temperature 143(2)
_diffrn_detector 'CCD plate'
_diffrn_detector_area_resol_mean 15.9809
_diffrn_detector_type Sapphire3
_diffrn_measured_fraction_theta_full 0.994
_diffrn_measured_fraction_theta_max 0.938
_diffrn_measurement_details
;
List of Runs (angles in degrees, time in seconds):

  # Type    Start    End  Width  t~exp~   \w     \q     \k     \f   Frames
#--------------------------------------------------------------------------
  1  \w     44.00  95.20   0.80   10.00    --   29.79  77.00 120.00   64
  2  \w     55.00  99.00   0.80   10.00    --   29.79  57.00   0.00   55
  3  \w    -17.00  75.00   0.80   10.00    --   29.79 -99.00 -30.00  115
  4  \w     56.00 112.00   0.80   10.00    --   29.79-179.00 -90.00   70
  5  \w    -25.00  65.40   0.80   10.00    --   29.79 -99.00  90.00  113
  6  \w    -40.00  39.20   0.80   10.00    --   29.79 -57.00-150.00   99
  7  \w    -96.00 -72.00   0.80   10.00    --  -28.70 -57.00  90.00   30
;
_diffrn_measurement_device 'four-circle diffractometer'
_diffrn_measurement_device_type 'Xcalibur, Sapphire3'
_diffrn_measurement_method '\w scans'
_diffrn_orient_matrix_UB_11 -0.1213768000
_diffrn_orient_matrix_UB_12 0.0016440000
_diffrn_orient_matrix_UB_13 -0.0140435000
_diffrn_orient_matrix_UB_21 -0.0200347000
_diffrn_orient_matrix_UB_22 -0.0631980000
_diffrn_orient_matrix_UB_23 0.0477999000
_diffrn_orient_matrix_UB_31 -0.0161084000
_diffrn_orient_matrix_UB_32 0.0662215000
_diffrn_orient_matrix_UB_33 0.0459681000
_diffrn_radiation_monochromator graphite
_diffrn_radiation_probe x-ray
_diffrn_radiation_type MoK\a
_diffrn_radiation_wavelength 0.71073
_diffrn_reflns_av_R_equivalents 0.0271
_diffrn_reflns_av_sigmaI/netI 0.0437
_diffrn_reflns_av_unetI/netI 0.0315
_diffrn_reflns_Laue_measured_fraction_full 0.994
_diffrn_reflns_Laue_measured_fraction_max 0.938
_diffrn_reflns_limit_h_max 8
_diffrn_reflns_limit_h_min -8
_diffrn_reflns_limit_k_max 11
_diffrn_reflns_limit_k_min -9
_diffrn_reflns_limit_l_max 15
_diffrn_reflns_limit_l_min -14
_diffrn_reflns_number 4787
_diffrn_reflns_point_group_measured_fraction_full 0.996
_diffrn_reflns_point_group_measured_fraction_max 0.917
_diffrn_reflns_theta_full 25.242
_diffrn_reflns_theta_max 32.438
_diffrn_reflns_theta_min 4.429
_diffrn_source 'fine-focus sealed X-ray tube'
_exptl_absorpt_coefficient_mu 0.107
_exptl_absorpt_correction_T_max 1.00000
_exptl_absorpt_correction_T_min 0.88883
_exptl_absorpt_correction_type multi-scan
_exptl_absorpt_process_details
;
CrysAlisPro 1.171.38.46 (Rigaku Oxford Diffraction, 2015)
Empirical absorption correction using spherical harmonics,
 implemented in SCALE3 ABSPACK scaling algorithm.
;
_exptl_crystal_colour colorless
_exptl_crystal_density_diffrn 1.420
_exptl_crystal_description block
_exptl_crystal_F_000 208
_exptl_crystal_size_max 0.526
_exptl_crystal_size_mid 0.259
_exptl_crystal_size_min 0.240
_refine_diff_density_max 0.134
_refine_diff_density_min -0.176
_refine_diff_density_rms 0.037
_refine_ls_abs_structure_details
;
 Flack x determined using 469 quotients [(I+)-(I-)]/[(I+)+(I-)]
 (Parsons, Flack and Wagner, Acta Cryst. B69 (2013) 249-259).
;
_refine_ls_abs_structure_Flack -0.1(10)
_refine_ls_extinction_method none
_refine_ls_goodness_of_fit_ref 1.055
_refine_ls_hydrogen_treatment refall
_refine_ls_matrix_type full
_refine_ls_number_parameters 84
_refine_ls_number_reflns 1534
_refine_ls_number_restraints 0
_refine_ls_restrained_S_all 1.055
_refine_ls_R_factor_all 0.0436
_refine_ls_R_factor_gt 0.0362
_refine_ls_shift/su_max 0.000
_refine_ls_shift/su_mean 0.000
_refine_ls_structure_factor_coef Fsqd
_refine_ls_weighting_details 'w=1/[\s^2^(Fo^2^)+(0.0482P)^2^] where P=(Fo^2^+2Fc^2^)/3'
_refine_ls_weighting_scheme calc
_refine_ls_wR_factor_gt 0.0853
_refine_ls_wR_factor_ref 0.0925
_reflns_Friedel_coverage 0.649
_reflns_Friedel_fraction_full 1.000
_reflns_Friedel_fraction_max 0.887
_reflns_number_gt 1360
_reflns_number_total 1534
_reflns_threshold_expression 'I > 2\s(I)'
_cod_data_source_file c9nj03937f2.cif
_cod_data_source_block nx192
_cod_database_code 7058949
_shelx_space_group_comment
;
The symmetry employed for this shelxl refinement is uniquely defined
by the following loop, which should always be used as a source of
symmetry information in preference to the above space-group names.
They are only intended as comments.
;
_shelx_estimated_absorpt_t_min 0.946
_shelx_estimated_absorpt_t_max 0.975

loop_
_space_group_symop_operation_xyz
'x, y, z'
'-x+1/2, -y, z+1/2'
'x+1/2, -y+1/2, -z'
'-x, y+1/2, -z+1/2'

loop_
_atom_site_label
_atom_site_type_symbol
_atom_site_fract_x
_atom_site_fract_y
_atom_site_fract_z
_atom_site_U_iso_or_equiv
_atom_site_adp_type
_atom_site_occupancy
_atom_site_site_symmetry_order
_atom_site_calc_flag
N1 N 0.2344(2) 0.63243(14) 0.82067(11) 0.0246(3) Uani 1 1 d
N2 N 0.0374(2) 0.54323(17) 0.84608(12) 0.0315(3) Uani 1 1 d
N3 N -0.0272(3) 0.47807(17) 0.73757(13) 0.0369(3) Uani 1 1 d
N4 N 0.1222(2) 0.52546(16) 0.64206(12) 0.0333(3) Uani 1 1 d
N5 N 0.3603(2) 0.72228(19) 0.91293(12) 0.0308(3) Uani 1 1 d
C1 C 0.2838(3) 0.62282(17) 0.69621(13) 0.0258(3) Uani 1 1 d
C2 C 0.4807(3) 0.7128(2) 0.63356(16) 0.0377(4) Uani 1 1 d
H5B H 0.283(4) 0.825(3) 0.9216(19) 0.051(6) Uiso 1 1 d
H5A H 0.362(4) 0.667(3) 0.982(2) 0.053(6) Uiso 1 1 d
H2A H 0.615(5) 0.697(3) 0.681(3) 0.072(7) Uiso 1 1 d
H2C H 0.443(5) 0.827(3) 0.620(2) 0.058(7) Uiso 1 1 d
H2B H 0.504(5) 0.660(3) 0.556(3) 0.066(7) Uiso 1 1 d

loop_
_atom_site_aniso_label
_atom_site_aniso_U_11
_atom_site_aniso_U_22
_atom_site_aniso_U_33
_atom_site_aniso_U_23
_atom_site_aniso_U_13
_atom_site_aniso_U_12
N1 0.0285(6) 0.0238(5) 0.0217(6) 0.0010(4) -0.0015(4) 0.0002(5)
N2 0.0328(6) 0.0308(6) 0.0308(6) 0.0021(5) 0.0002(5) -0.0063(6)
N3 0.0413(8) 0.0330(7) 0.0364(7) -0.0018(5) -0.0040(6) -0.0081(6)
N4 0.0421(7) 0.0295(6) 0.0283(6) -0.0043(5) -0.0039(6) -0.0021(6)
N5 0.0335(7) 0.0367(7) 0.0223(6) -0.0016(5) -0.0051(5) -0.0043(6)
C1 0.0309(7) 0.0238(6) 0.0226(6) 0.0004(5) -0.0019(5) 0.0041(6)
C2 0.0399(9) 0.0445(10) 0.0288(8) 0.0006(7) 0.0074(7) -0.0059(8)

loop_
_atom_type_symbol
_atom_type_description
_atom_type_scat_dispersion_real
_atom_type_scat_dispersion_imag
_atom_type_scat_source
C C 0.0033 0.0016 'International Tables Vol C Tables 4.2.6.8 and 6.1.1.4'
N N 0.0061 0.0033 'International Tables Vol C Tables 4.2.6.8 and 6.1.1.4'
H H 0.0000 0.0000 'International Tables Vol C Tables 4.2.6.8 and 6.1.1.4'

loop_
_geom_angle_atom_site_label_1
_geom_angle_atom_site_label_2
_geom_angle_atom_site_label_3
_geom_angle
C1 N1 N2 109.94(12)
C1 N1 N5 126.51(12)
N2 N1 N5 123.54(11)
N3 N2 N1 105.38(12)
N2 N3 N4 110.96(13)
C1 N4 N3 106.14(12)
N1 N5 H5B 104.6(14)
N1 N5 H5A 110.2(15)
H5B N5 H5A 111.4(19)
N4 C1 N1 107.56(13)
N4 C1 C2 127.80(14)
N1 C1 C2 124.60(14)
C1 C2 H2A 109.5(16)
C1 C2 H2C 110.1(16)
H2A C2 H2C 114(2)
C1 C2 H2B 107.0(16)
H2A C2 H2B 107(2)
H2C C2 H2B 109(2)

loop_
_geom_bond_atom_site_label_1
_geom_bond_atom_site_label_2
_geom_bond_distance
N1 C1 1.3341(18)
N1 N2 1.3483(17)
N1 N5 1.3910(16)
N2 N3 1.2958(17)
N3 N4 1.3647(19)
N4 C1 1.3209(19)
N5 H5B 0.91(2)
N5 H5A 0.84(2)
C1 C2 1.478(2)
C2 H2A 0.92(3)
C2 H2C 0.92(2)
C2 H2B 0.92(3)

loop_
_geom_hbond_atom_site_label_D
_geom_hbond_atom_site_label_H
_geom_hbond_atom_site_label_A
_geom_hbond_distance_DH
_geom_hbond_distance_HA
_geom_hbond_distance_DA
_geom_hbond_angle_DHA
_geom_hbond_site_symmetry_A
N5 H5B N3 0.91(2) 2.51(2) 3.168(2) 128.9(16) 4_556

loop_
_geom_torsion_atom_site_label_1
_geom_torsion_atom_site_label_2
_geom_torsion_atom_site_label_3
_geom_torsion_atom_site_label_4
_geom_torsion
C1 N1 N2 N3 1.25(15)
N5 N1 N2 N3 -179.83(13)
N1 N2 N3 N4 -0.91(17)
N2 N3 N4 C1 0.25(18)
N3 N4 C1 N1 0.53(16)
N3 N4 C1 C2 -177.20(15)
N2 N1 C1 N4 -1.12(15)
N5 N1 C1 N4 180.00(13)
N2 N1 C1 C2 176.71(14)
N5 N1 C1 C2 -2.2(2)
